data_2232358
loop_
_publ_author_name
'Fun, Hoong-Kun'
'Asik, Safra Izuani Jama'
'Razak, Ibrahim Abdul'
'Shetty, Shobhitha'
'Kalluraya, Balakrishna'

_publ_section_title
;
 4-[(2,4-Difluorophenyl)hydrazinylidene]-3-methyl-5-oxo-4,5-dihydro-1<i>H</i>-pyrazole-1-carbothioamide
;
_journal_coeditor_code IS2796
_journal_issue 11
_journal_name_full 'Acta Crystallographica Section E'
_journal_page_first o3116
_journal_paper_doi 10.1107/S1600536811044576
_journal_volume 67
_journal_year 2011
_chemical_formula_iupac 'C11 H9 F2 N5 O S'
_chemical_formula_moiety 'C11 H9 F2 N5 O S'
_chemical_formula_sum 'C11 H9 F2 N5 O S'
_chemical_formula_weight 297.29
_chemical_name_systematic
;
4-[(2,4-Difluorophenyl)hydrazinylidene]-3-methyl-5-oxo-4,5-dihydro-
1<i>H</i>-pyrazole-1-carbothioamide
;
_space_group_IT_number 2
_symmetry_cell_setting triclinic
_symmetry_space_group_name_Hall '-P 1'
_symmetry_space_group_name_H-M 'P -1'
_atom_sites_solution_hydrogens geom
_atom_sites_solution_primary direct
_atom_sites_solution_secondary difmap
_audit_creation_method SHELXL-97
_cell_angle_alpha 103.4090(10)
_cell_angle_beta 99.8640(10)
_cell_angle_gamma 99.3720(10)
_cell_formula_units_Z 2
_cell_length_a 7.90030(10)
_cell_length_b 8.24000(10)
_cell_length_c 10.13780(10)
_cell_measurement_reflns_used 7383
_cell_measurement_temperature 100.0(10)
_cell_measurement_theta_max 31.86
_cell_measurement_theta_min 2.60
_cell_volume 618.184(13)
_computing_cell_refinement 'SAINT (Bruker, 2009)'
_computing_data_collection 'APEX2 (Bruker, 2009)'
_computing_data_reduction 'SAINT (Bruker, 2009)'
_computing_molecular_graphics 'SHELXTL (Sheldrick, 2008)'
_computing_publication_material
;
SHELXTL (Sheldrick, 2008) and PLATON (Spek, 2009)
;
_computing_structure_refinement 'SHELXTL (Sheldrick, 2008)'
_computing_structure_solution 'SHELXTL (Sheldrick, 2008)'
_diffrn_ambient_temperature 100
_diffrn_measured_fraction_theta_full 0.993
_diffrn_measured_fraction_theta_max 0.993
_diffrn_measurement_device_type
;
Bruker SMART APEXII CCD area-detector
;
_diffrn_measurement_method '\f and \w'
_diffrn_radiation_monochromator graphite
_diffrn_radiation_source 'fine-focus sealed tube'
_diffrn_radiation_type MoK\a
_diffrn_radiation_wavelength 0.71073
_diffrn_reflns_av_R_equivalents 0.0238
_diffrn_reflns_av_sigmaI/netI 0.0246
_diffrn_reflns_limit_h_max 11
_diffrn_reflns_limit_h_min -11
_diffrn_reflns_limit_k_max 12
_diffrn_reflns_limit_k_min -12
_diffrn_reflns_limit_l_max 15
_diffrn_reflns_limit_l_min -15
_diffrn_reflns_number 15661
_diffrn_reflns_theta_full 31.86
_diffrn_reflns_theta_max 31.86
_diffrn_reflns_theta_min 2.12
_diffrn_standards_number 0
_exptl_absorpt_coefficient_mu 0.290
_exptl_absorpt_correction_T_max 0.9769
_exptl_absorpt_correction_T_min 0.8902
_exptl_absorpt_correction_type multi-scan
_exptl_absorpt_process_details '(<i>SADABS</i>; Bruker, 2009)'
_exptl_crystal_colour green
_exptl_crystal_density_diffrn 1.597
_exptl_crystal_density_method 'not measured'
_exptl_crystal_description block
_exptl_crystal_F_000 304
_exptl_crystal_size_max 0.41
_exptl_crystal_size_mid 0.23
_exptl_crystal_size_min 0.08
_refine_diff_density_max 0.458
_refine_diff_density_min -0.269
_refine_ls_extinction_method none
_refine_ls_goodness_of_fit_ref 1.055
_refine_ls_hydrogen_treatment mixed
_refine_ls_matrix_type full
_refine_ls_number_parameters 194
_refine_ls_number_reflns 4211
_refine_ls_number_restraints 0
_refine_ls_restrained_S_all 1.055
_refine_ls_R_factor_all 0.0415
_refine_ls_R_factor_gt 0.0334
_refine_ls_shift/su_max 0.001
_refine_ls_shift/su_mean 0.000
_refine_ls_structure_factor_coef Fsqd
_refine_ls_weighting_details 'calc w=1/[\s^2^(Fo^2^)+(0.0469P)^2^+0.1483P] where P=(Fo^2^+2Fc^2^)/3'
_refine_ls_weighting_scheme calc
_refine_ls_wR_factor_gt 0.0862
_refine_ls_wR_factor_ref 0.0914
_reflns_number_gt 3546
_reflns_number_total 4211
_reflns_threshold_expression I>2\s(I)
_cod_data_source_file is2796.cif
_cod_data_source_block I
_cod_original_cell_volume 618.184(12)
_cod_database_code 2232358
_cod_database_fobs_code 2232358

loop_
_symmetry_equiv_pos_as_xyz
'x, y, z'
'-x, -y, -z'

loop_
_atom_site_type_symbol
_atom_site_label
_atom_site_fract_x
_atom_site_fract_y
_atom_site_fract_z
_atom_site_U_iso_or_equiv
_atom_site_adp_type
_atom_site_calc_flag
_atom_site_refinement_flags
_atom_site_occupancy
_atom_site_symmetry_multiplicity
S S1 0.21061(4) 0.24608(3) 0.56219(3) 0.01893(8) Uani d . 1 1
F F1 -0.53111(10) 0.91062(10) -0.26133(8) 0.02844(17) Uani d . 1 1
F F2 -0.43017(9) 0.41257(8) -0.13817(7) 0.02208(15) Uani d . 1 1
O O1 -0.14398(10) 0.30354(10) 0.16468(8) 0.01952(16) Uani d . 1 1
N N1 -0.15277(12) 0.58736(12) 0.06501(10) 0.01746(17) Uani d . 1 1
N N2 -0.00803(12) 0.66676(12) 0.15852(9) 0.01665(17) Uani d . 1 1
N N3 0.08671(12) 0.38926(11) 0.36455(9) 0.01611(17) Uani d . 1 1
N N4 0.22017(12) 0.53670(11) 0.43282(10) 0.01660(17) Uani d . 1 1
N N5 -0.06153(13) 0.11880(12) 0.34770(11) 0.02077(19) Uani d . 1 1
C C1 -0.19357(15) 0.85108(14) 0.00178(12) 0.0202(2) Uani d . 1 1
H H1A -0.0949 0.9165 0.0722 0.024 Uiso calc R 1 1
C C2 -0.29073(16) 0.93080(15) -0.08133(13) 0.0229(2) Uani d . 1 1
H H2A -0.2603 1.0507 -0.0681 0.027 Uiso calc R 1 1
C C3 -0.43254(15) 0.83195(15) -0.18365(12) 0.0208(2) Uani d . 1 1
C C4 -0.48169(14) 0.65643(14) -0.21030(12) 0.0190(2) Uani d . 1 1
H H4A -0.5768 0.5907 -0.2839 0.023 Uiso calc R 1 1
C C5 -0.38454(14) 0.58275(13) -0.12371(11) 0.01665(19) Uani d . 1 1
C C6 -0.24060(14) 0.67551(13) -0.01797(11) 0.01630(19) Uani d . 1 1
C C7 -0.01793(13) 0.40835(13) 0.24639(11) 0.01574(19) Uani d . 1 1
C C8 0.05592(13) 0.58088(13) 0.24210(11) 0.01541(18) Uani d . 1 1
C C9 0.20256(14) 0.64684(13) 0.36007(11) 0.01583(19) Uani d . 1 1
C C10 0.32130(15) 0.81794(13) 0.39924(12) 0.0200(2) Uani d . 1 1
H H10A 0.4110 0.8292 0.4825 0.030 Uiso calc R 1 1
H H10B 0.2529 0.9064 0.4184 0.030 Uiso calc R 1 1
H H10C 0.3783 0.8311 0.3227 0.030 Uiso calc R 1 1
C C11 0.07145(14) 0.24765(13) 0.41963(11) 0.01608(19) Uani d . 1 1
H H1N1 -0.198(2) 0.482(2) 0.0569(18) 0.036(5) Uiso d . 1 1
H H1N5 -0.078(2) 0.032(2) 0.3780(19) 0.036(4) Uiso d . 1 1
H H2N5 -0.138(2) 0.126(2) 0.2763(18) 0.030(4) Uiso d . 1 1

loop_
_atom_site_aniso_label
_atom_site_aniso_U_11
_atom_site_aniso_U_22
_atom_site_aniso_U_33
_atom_site_aniso_U_12
_atom_site_aniso_U_13
_atom_site_aniso_U_23
S1 0.01932(13) 0.01622(12) 0.01939(14) 0.00185(9) -0.00104(10) 0.00627(10)
F1 0.0254(4) 0.0287(4) 0.0295(4) 0.0030(3) -0.0064(3) 0.0154(3)
F2 0.0226(3) 0.0156(3) 0.0241(3) -0.0004(2) 0.0008(3) 0.0039(3)
O1 0.0175(4) 0.0184(4) 0.0183(4) -0.0008(3) -0.0013(3) 0.0032(3)
N1 0.0172(4) 0.0165(4) 0.0164(4) 0.0018(3) -0.0009(3) 0.0044(3)
N2 0.0170(4) 0.0175(4) 0.0143(4) 0.0034(3) 0.0018(3) 0.0032(3)
N3 0.0164(4) 0.0135(4) 0.0161(4) 0.0005(3) -0.0002(3) 0.0041(3)
N4 0.0164(4) 0.0134(4) 0.0170(4) 0.0000(3) 0.0003(3) 0.0027(3)
N5 0.0211(5) 0.0163(4) 0.0216(5) -0.0015(3) -0.0015(4) 0.0068(4)
C1 0.0194(5) 0.0186(5) 0.0185(5) 0.0011(4) -0.0028(4) 0.0038(4)
C2 0.0238(5) 0.0183(5) 0.0236(6) 0.0020(4) -0.0022(4) 0.0067(4)
C3 0.0195(5) 0.0231(5) 0.0193(5) 0.0038(4) -0.0010(4) 0.0089(4)
C4 0.0159(5) 0.0220(5) 0.0164(5) 0.0005(4) 0.0002(4) 0.0046(4)
C5 0.0166(5) 0.0160(4) 0.0157(5) 0.0009(4) 0.0030(4) 0.0031(4)
C6 0.0165(4) 0.0176(4) 0.0146(4) 0.0036(4) 0.0023(4) 0.0046(4)
C7 0.0152(4) 0.0163(4) 0.0147(4) 0.0028(3) 0.0022(4) 0.0033(4)
C8 0.0156(4) 0.0146(4) 0.0146(4) 0.0018(3) 0.0018(4) 0.0030(4)
C9 0.0164(4) 0.0146(4) 0.0152(4) 0.0025(3) 0.0022(4) 0.0030(4)
C10 0.0219(5) 0.0148(4) 0.0197(5) -0.0006(4) 0.0005(4) 0.0037(4)
C11 0.0164(4) 0.0143(4) 0.0170(5) 0.0030(3) 0.0029(4) 0.0041(4)

loop_
_atom_type_symbol
_atom_type_description
_atom_type_scat_dispersion_real
_atom_type_scat_dispersion_imag
_atom_type_scat_source
C C 0.0033 0.0016 'International Tables Vol C Tables 4.2.6.8 and 6.1.1.4'
H H 0.0000 0.0000 'International Tables Vol C Tables 4.2.6.8 and 6.1.1.4'
N N 0.0061 0.0033 'International Tables Vol C Tables 4.2.6.8 and 6.1.1.4'
O O 0.0106 0.0060 'International Tables Vol C Tables 4.2.6.8 and 6.1.1.4'
F F 0.0171 0.0103 'International Tables Vol C Tables 4.2.6.8 and 6.1.1.4'
S S 0.1246 0.1234 'International Tables Vol C Tables 4.2.6.8 and 6.1.1.4'

loop_
_geom_angle_atom_site_label_1
_geom_angle_atom_site_label_2
_geom_angle_atom_site_label_3
_geom_angle
N2 N1 C6 120.34(9)
N2 N1 H1N1 120.6(12)
C6 N1 H1N1 119.0(12)
C8 N2 N1 116.66(9)
C7 N3 C11 127.86(9)
C7 N3 N4 112.25(8)
C11 N3 N4 119.89(9)
C9 N4 N3 106.61(8)
C11 N5 H1N5 117.8(12)
C11 N5 H2N5 122.4(11)
H1N5 N5 H2N5 119.5(16)
C2 C1 C6 120.11(10)
C2 C1 H1A 119.9
C6 C1 H1A 119.9
C3 C2 C1 118.57(10)
C3 C2 H2A 120.7
C1 C2 H2A 120.7
F1 C3 C2 118.52(10)
F1 C3 C4 117.86(10)
C2 C3 C4 123.62(10)
C5 C4 C3 116.00(10)
C5 C4 H4A 122.0
C3 C4 H4A 122.0
F2 C5 C4 119.65(10)
F2 C5 C6 117.21(9)
C4 C5 C6 123.13(10)
C1 C6 C5 118.51(10)
C1 C6 N1 123.27(10)
C5 C6 N1 118.20(9)
O1 C7 N3 127.95(10)
O1 C7 C8 128.37(10)
N3 C7 C8 103.68(9)
N2 C8 C9 126.25(9)
N2 C8 C7 127.47(10)
C9 C8 C7 105.88(9)
N4 C9 C8 111.56(9)
N4 C9 C10 122.26(10)
C8 C9 C10 126.18(9)
C9 C10 H10A 109.5
C9 C10 H10B 109.5
H10A C10 H10B 109.5
C9 C10 H10C 109.5
H10A C10 H10C 109.5
H10B C10 H10C 109.5
N5 C11 N3 114.10(9)
N5 C11 S1 124.50(8)
N3 C11 S1 121.40(8)

loop_
_geom_bond_atom_site_label_1
_geom_bond_atom_site_label_2
_geom_bond_distance
S1 C11 1.6633(11)
F1 C3 1.3557(12)
F2 C5 1.3564(12)
O1 C7 1.2366(13)
N1 N2 1.3159(13)
N1 C6 1.4016(13)
N1 H1N1 0.866(17)
N2 C8 1.3122(13)
N3 C7 1.3905(13)
N3 C11 1.4026(13)
N3 N4 1.4176(12)
N4 C9 1.3051(13)
N5 C11 1.3334(14)
N5 H1N5 0.840(18)
N5 H2N5 0.878(17)
C1 C2 1.3893(15)
C1 C6 1.3914(15)
C1 H1A 0.9500
C2 C3 1.3810(16)
C2 H2A 0.9500
C3 C4 1.3840(16)
C4 C5 1.3772(15)
C4 H4A 0.9500
C5 C6 1.3949(15)
C7 C8 1.4597(14)
C8 C9 1.4445(14)
C9 C10 1.4858(14)
C10 H10A 0.9800
C10 H10B 0.9800
C10 H10C 0.9800

loop_
_geom_hbond_atom_site_label_D
_geom_hbond_atom_site_label_H
_geom_hbond_atom_site_label_A
_geom_hbond_site_symmetry_A
_geom_hbond_distance_DH
_geom_hbond_distance_HA
_geom_hbond_distance_DA
_geom_hbond_angle_DHA
_geom_hbond_publ_flag
N1 H1N1 O1 . 0.863(17) 2.080(17) 2.7605(13) 135.2(15) yes
N5 H1N5 S1 2_556 0.842(17) 2.607(17) 3.4279(11) 165.5(15) yes
N5 H2N5 O1 . 0.880(17) 2.048(17) 2.7208(13) 132.5(14) yes
C10 H10A F1 1_656 0.9800 2.4700 3.3016(14) 143.00 yes
C10 H10C F1 2_575 0.9800 2.5300 3.2775(14) 133.00 yes
C10 H10C F2 2_565 0.9800 2.5500 3.2145(14) 125.00 yes

loop_
_geom_torsion_atom_site_label_1
_geom_torsion_atom_site_label_2
_geom_torsion_atom_site_label_3
_geom_torsion_atom_site_label_4
_geom_torsion
C6 N1 N2 C8 172.87(9)
C7 N3 N4 C9 -0.44(12)
C11 N3 N4 C9 -179.57(9)
C6 C1 C2 C3 -0.58(18)
C1 C2 C3 F1 177.63(10)
C1 C2 C3 C4 -1.39(19)
F1 C3 C4 C5 -176.26(10)
C2 C3 C4 C5 2.77(17)
C3 C4 C5 F2 176.48(10)
C3 C4 C5 C6 -2.30(16)
C2 C1 C6 C5 1.00(17)
C2 C1 C6 N1 -177.62(10)
F2 C5 C6 C1 -178.30(10)
C4 C5 C6 C1 0.50(16)
F2 C5 C6 N1 0.39(14)
C4 C5 C6 N1 179.20(10)
N2 N1 C6 C1 -6.89(16)
N2 N1 C6 C5 174.49(9)
C11 N3 C7 O1 -1.21(18)
N4 N3 C7 O1 179.75(10)
C11 N3 C7 C8 178.66(10)
N4 N3 C7 C8 -0.38(11)
N1 N2 C8 C9 -173.72(10)
N1 N2 C8 C7 -2.03(16)
O1 C7 C8 N2 7.81(18)
N3 C7 C8 N2 -172.05(10)
O1 C7 C8 C9 -179.15(10)
N3 C7 C8 C9 0.98(11)
N3 N4 C9 C8 1.11(12)
N3 N4 C9 C10 -179.47(9)
N2 C8 C9 N4 171.79(10)
C7 C8 C9 N4 -1.35(12)
N2 C8 C9 C10 -7.61(17)
C7 C8 C9 C10 179.24(10)
C7 N3 C11 N5 -0.44(16)
N4 N3 C11 N5 178.53(9)
C7 N3 C11 S1 179.35(8)
N4 N3 C11 S1 -1.67(13)

loop_
_cod_related_entry_id
_cod_related_entry_database
_cod_related_entry_code
1 ChemSpider 30657138
